data_4062690
_journal_name_full Organometallics
_journal_year 2004
_chemical_formula_sum 'C33 H72 N2 P4 Ti W'
_chemical_formula_weight 852.59
_space_group_IT_number 2
_symmetry_cell_setting triclinic
_symmetry_Int_Tables_number 2
_symmetry_space_group_name_Hall '-P 1'
_symmetry_space_group_name_H-M 'P -1'
_cell_angle_alpha 93.979(2)
_cell_angle_beta 105.131(3)
_cell_angle_gamma 74.260(2)
_cell_formula_units_Z 4
_cell_length_a 16.5426(7)
_cell_length_b 17.8446(9)
_cell_length_c 14.4551(8)
_cell_measurement_temperature 93.2
_cell_volume 3964.7(3)
_exptl_crystal_density_diffrn 1.428
_cod_database_code 4062690

loop_
_symmetry_equiv_pos_as_xyz
x,y,z
-x,-y,-z

loop_
_atom_site_label
_atom_site_type_symbol
_atom_site_fract_x
_atom_site_fract_y
_atom_site_fract_z
_atom_site_U_iso_or_equiv
_atom_site_adp_type
_atom_site_occupancy
_atom_site_calc_flag
_atom_site_refinement_flags
_atom_site_disorder_assembly
_atom_site_disorder_group
W1 W 0.68378(1) 0.40616(1) 0.21942(1) 0.01467(5) Uani 1.00 d . . .
W2 W 0.30056(1) 0.07302(1) 0.27743(1) 0.01447(5) Uani 1.00 d . . .
Ti1 Ti 0.81872(6) 0.41467(5) 0.56415(6) 0.0180(2) Uani 1.00 d . . .
Ti2 Ti 0.20386(6) 0.10021(5) -0.07157(6) 0.0171(2) Uani 1.00 d . . .
P1 P 0.81465(8) 0.41032(7) 0.17077(10) 0.0191(3) Uani 1.00 d . . .
P2 P 0.74550(8) 0.26681(7) 0.19916(9) 0.0173(3) Uani 1.00 d . . .
P3 P 0.54114(8) 0.40537(7) 0.24377(9) 0.0180(3) Uani 1.00 d . . .
P4 P 0.61544(8) 0.54689(7) 0.22493(9) 0.0171(3) Uani 1.00 d . . .
P5 P 0.35302(8) -0.06669(7) 0.24448(9) 0.0167(3) Uani 1.00 d . . .
P6 P 0.44911(8) 0.06651(7) 0.27008(9) 0.0175(3) Uani 1.00 d . . .
P7 P 0.25481(8) 0.21023(7) 0.32325(10) 0.0201(3) Uani 1.00 d . . .
P8 P 0.16206(8) 0.07649(8) 0.31636(9) 0.0188(3) Uani 1.00 d . . .
N1 N 0.7345(3) 0.4045(2) 0.3489(3) 0.0179(9) Uani 1.00 d . . .
N2 N 0.7683(3) 0.4074(2) 0.4359(3) 0.0174(9) Uani 1.00 d . . .
N3 N 0.2585(2) 0.0919(2) 0.1484(3) 0.0159(9) Uani 1.00 d . . .
N4 N 0.2362(2) 0.0998(2) 0.0599(3) 0.0164(9) Uani 1.00 d . . .
C1 C 0.7086(4) 0.4843(3) 0.6097(4) 0.030(1) Uani 1.00 d . . .
C2 C 0.8841(4) 0.5037(3) 0.5627(4) 0.028(1) Uani 1.00 d . . .
C3 C 0.6202(3) 0.4097(2) 0.0512(3) 0.0111(9) Uani 1.00 d . . .
C4 C 0.9182(3) 0.3702(3) 0.7198(4) 0.022(1) Uani 1.00 d . . .
C5 C 0.9612(3) 0.3374(3) 0.6487(4) 0.023(1) Uani 1.00 d . . .
C6 C 0.9148(3) 0.2868(3) 0.5915(4) 0.021(1) Uani 1.00 d . . .
C7 C 0.8418(3) 0.2904(3) 0.6288(4) 0.020(1) Uani 1.00 d . . .
C8 C 0.8452(3) 0.3408(3) 0.7088(4) 0.024(1) Uani 1.00 d . . .
C9 C 0.9483(4) 0.4254(3) 0.7964(4) 0.037(2) Uani 1.00 d . . .
C10 C 1.0456(4) 0.3473(4) 0.6388(5) 0.035(2) Uani 1.00 d . . .
C11 C 0.9423(4) 0.2350(3) 0.5135(4) 0.028(1) Uani 1.00 d . . .
C12 C 0.7797(4) 0.2400(3) 0.5963(4) 0.031(1) Uani 1.00 d . . .
C13 C 0.7862(4) 0.3536(3) 0.7745(4) 0.033(2) Uani 1.00 d . . .
C14 C 0.8653(3) 0.3124(3) 0.1278(4) 0.024(1) Uani 1.00 d . . .
C15 C 0.8582(3) 0.2487(3) 0.1886(4) 0.026(1) Uani 1.00 d . . .
C16 C 0.9078(3) 0.4342(3) 0.2576(4) 0.027(1) Uani 1.00 d . . .
C17 C 0.9477(4) 0.3810(3) 0.3454(4) 0.029(1) Uani 1.00 d . . .
C18 C 0.8025(4) 0.4751(3) 0.0709(4) 0.029(1) Uani 1.00 d . . .
C19 C 0.8788(4) 0.4647(4) 0.0267(4) 0.034(2) Uani 1.00 d . . .
C20 C 0.7013(3) 0.2116(3) 0.0942(4) 0.022(1) Uani 1.00 d . . .
C21 C 0.6149(4) 0.1973(3) 0.0939(4) 0.028(1) Uani 1.00 d . . .
C22 C 0.7561(3) 0.2066(3) 0.3023(4) 0.025(1) Uani 1.00 d . . .
C23 C 0.8105(4) 0.1227(3) 0.3054(4) 0.029(1) Uani 1.00 d . . .
C24 C 0.4959(4) 0.5005(3) 0.2941(4) 0.031(2) Uani 1.00 d . . .
C25 C 0.5021(3) 0.5647(3) 0.2336(4) 0.028(1) Uani 1.00 d . . .
C26 C 0.5285(3) 0.3364(3) 0.3246(4) 0.028(1) Uani 1.00 d . . .
C27 C 0.5832(4) 0.3367(4) 0.4265(4) 0.040(2) Uani 1.00 d . . .
C28 C 0.4533(3) 0.4004(3) 0.1367(4) 0.023(1) Uani 1.00 d . . .
C29 C 0.3619(4) 0.4135(4) 0.1487(4) 0.034(2) Uani 1.00 d . . .
C30 C 0.6598(4) 0.5983(3) 0.3324(4) 0.023(1) Uani 1.00 d . . .
C31 C 0.7535(4) 0.6001(3) 0.3446(4) 0.031(1) Uani 1.00 d . . .
C32 C 0.6048(4) 0.6124(3) 0.1277(4) 0.026(1) Uani 1.00 d . . .
C33 C 0.5456(4) 0.6947(3) 0.1266(4) 0.028(1) Uani 1.00 d . . .
C34 C 0.1374(3) 0.0095(3) -0.0924(4) 0.022(1) Uani 1.00 d . . .
C35 C 0.3248(3) 0.0344(3) -0.1009(4) 0.027(1) Uani 1.00 d . . .
C36 C 0.3635(3) 0.0434(2) 0.4417(3) 0.0121(10) Uani 1.00 d . . .
C37 C 0.1439(4) 0.1519(3) -0.2356(4) 0.026(1) Uani 1.00 d . . .
C38 C 0.2034(3) 0.1935(3) -0.1859(4) 0.024(1) Uani 1.00 d . . .
C39 C 0.1723(4) 0.2342(3) -0.1103(4) 0.025(1) Uani 1.00 d . . .
C40 C 0.0928(3) 0.2181(3) -0.1117(4) 0.024(1) Uani 1.00 d . . .
C41 C 0.0746(3) 0.1667(3) -0.1891(4) 0.027(1) Uani 1.00 d . . .
C42 C 0.1515(5) 0.1022(4) -0.3215(4) 0.046(2) Uani 1.00 d . . .
C43 C 0.2830(4) 0.1982(4) -0.2150(6) 0.047(2) Uani 1.00 d . . .
C44 C 0.2106(4) 0.2922(3) -0.0456(4) 0.037(2) Uani 1.00 d . . .
C45 C 0.0342(4) 0.2494(4) -0.0458(5) 0.046(2) Uani 1.00 d . . .
C46 C -0.0069(4) 0.1417(4) -0.2207(5) 0.050(2) Uani 1.00 d . . .
C47 C 0.4602(3) -0.0860(3) 0.2176(4) 0.022(1) Uani 1.00 d . . .
C48 C 0.5152(3) -0.0353(3) 0.2797(4) 0.022(1) Uani 1.00 d . . .
C49 C 0.2971(4) -0.1105(3) 0.1365(4) 0.025(1) Uani 1.00 d . . .
C50 C 0.2104(4) -0.1221(3) 0.1380(4) 0.031(1) Uani 1.00 d . . .
C51 C 0.3741(3) -0.1387(3) 0.3396(4) 0.023(1) Uani 1.00 d . . .
C52 C 0.4088(4) -0.2240(3) 0.3164(4) 0.029(1) Uani 1.00 d . . .
C53 C 0.4583(3) 0.0942(3) 0.1545(4) 0.021(1) Uani 1.00 d . . .
C54 C 0.4166(4) 0.1804(3) 0.1296(4) 0.029(1) Uani 1.00 d . . .
C55 C 0.5204(3) 0.1149(3) 0.3586(4) 0.022(1) Uani 1.00 d . . .
C56 C 0.6161(3) 0.0940(3) 0.3567(4) 0.028(1) Uani 1.00 d . . .
C57 C 0.1768(4) 0.2218(3) 0.3974(4) 0.026(1) Uani 1.00 d . . .
C58 C 0.1100(3) 0.1768(3) 0.3521(4) 0.024(1) Uani 1.00 d . . .
C59 C 0.1928(4) 0.2689(3) 0.2157(4) 0.029(1) Uani 1.00 d . . .
C60 C 0.1470(4) 0.3543(3) 0.2277(5) 0.037(2) Uani 1.00 d . . .
C61 C 0.3243(4) 0.2721(3) 0.3876(5) 0.035(2) Uani 1.00 d . . .
C62 C 0.3773(4) 0.2446(4) 0.4882(5) 0.042(2) Uani 1.00 d . . .
C63 C 0.0685(3) 0.0566(3) 0.2269(4) 0.024(1) Uani 1.00 d . . .
C64 C 0.0507(3) 0.0937(4) 0.1299(4) 0.028(1) Uani 1.00 d . . .
C65 C 0.1669(3) 0.0174(3) 0.4196(4) 0.028(1) Uani 1.00 d . . .
C66 C 0.0821(3) 0.0158(3) 0.4398(4) 0.027(1) Uani 1.00 d . . .
H1a H 0.7254 0.4938 0.6767 0.0356 Uiso 1.00 calc . . .
H1b H 0.6878 0.5327 0.5764 0.0356 Uiso 1.00 calc . . .
H1c H 0.6644 0.4579 0.5965 0.0356 Uiso 1.00 calc . . .
H2a H 0.9138 0.5131 0.6262 0.0343 Uiso 1.00 calc . . .
H2b H 0.9247 0.4868 0.5246 0.0343 Uiso 1.00 calc . . .
H2c H 0.8428 0.5502 0.5364 0.0343 Uiso 1.00 calc . . .
H3a H 0.6226 0.4559 0.0253 0.0137 Uiso 1.00 calc . . .
H3b H 0.6514 0.3657 0.0222 0.0137 Uiso 1.00 calc . . .
H3c H 0.5615 0.4079 0.0399 0.0137 Uiso 1.00 calc . . .
H9a H 1.0049 0.4007 0.8338 0.0439 Uiso 1.00 calc . . .
H9b H 0.9501 0.4708 0.7672 0.0439 Uiso 1.00 calc . . .
H9c H 0.9094 0.4392 0.8364 0.0439 Uiso 1.00 calc . . .
H10a H 1.0884 0.2989 0.6500 0.0416 Uiso 1.00 calc . . .
H10b H 1.0385 0.3651 0.5761 0.0416 Uiso 1.00 calc . . .
H10c H 1.0637 0.3844 0.6844 0.0416 Uiso 1.00 calc . . .
H11a H 0.9477 0.2656 0.4653 0.0340 Uiso 1.00 calc . . .
H11b H 0.9967 0.1992 0.5393 0.0340 Uiso 1.00 calc . . .
H11c H 0.9002 0.2073 0.4865 0.0340 Uiso 1.00 calc . . .
H12a H 0.7907 0.2118 0.5407 0.0378 Uiso 1.00 calc . . .
H12b H 0.7875 0.2045 0.6459 0.0378 Uiso 1.00 calc . . .
H12c H 0.7217 0.2719 0.5818 0.0378 Uiso 1.00 calc . . .
H13a H 0.8014 0.3901 0.8230 0.0398 Uiso 1.00 calc . . .
H13b H 0.7279 0.3735 0.7393 0.0398 Uiso 1.00 calc . . .
H13c H 0.7922 0.3058 0.8040 0.0398 Uiso 1.00 calc . . .
H14a H 0.8366 0.3062 0.0628 0.0293 Uiso 1.00 calc . . .
H14b H 0.9250 0.3079 0.1327 0.0293 Uiso 1.00 calc . . .
H15a H 0.8961 0.2483 0.2505 0.0307 Uiso 1.00 calc . . .
H15b H 0.8743 0.1995 0.1588 0.0307 Uiso 1.00 calc . . .
H16a H 0.9518 0.4315 0.2255 0.0322 Uiso 1.00 calc . . .
H16b H 0.8889 0.4859 0.2795 0.0322 Uiso 1.00 calc . . .
H17a H 0.9051 0.3835 0.3795 0.0342 Uiso 1.00 calc . . .
H17b H 0.9679 0.3290 0.3254 0.0342 Uiso 1.00 calc . . .
H17c H 0.9949 0.3976 0.3860 0.0342 Uiso 1.00 calc . . .
H18a H 0.7549 0.4682 0.0213 0.0344 Uiso 1.00 calc . . .
H18b H 0.7900 0.5270 0.0941 0.0344 Uiso 1.00 calc . . .
H19a H 0.8930 0.4132 0.0019 0.0413 Uiso 1.00 calc . . .
H19b H 0.8639 0.5011 -0.0237 0.0413 Uiso 1.00 calc . . .
H19c H 0.9277 0.4725 0.0743 0.0413 Uiso 1.00 calc . . .
H20a H 0.6937 0.2400 0.0379 0.0265 Uiso 1.00 calc . . .
H20b H 0.7420 0.1626 0.0932 0.0265 Uiso 1.00 calc . . .
H21a H 0.5731 0.2457 0.0941 0.0329 Uiso 1.00 calc . . .
H21b H 0.5960 0.1689 0.0379 0.0329 Uiso 1.00 calc . . .
H21c H 0.6214 0.1681 0.1491 0.0329 Uiso 1.00 calc . . .
H22a H 0.7808 0.2316 0.3585 0.0294 Uiso 1.00 calc . . .
H22b H 0.6991 0.2054 0.3033 0.0294 Uiso 1.00 calc . . .
H23a H 0.8112 0.0982 0.3620 0.0346 Uiso 1.00 calc . . .
H23b H 0.7864 0.0956 0.2509 0.0346 Uiso 1.00 calc . . .
H23c H 0.8682 0.1218 0.3053 0.0346 Uiso 1.00 calc . . .
H24a H 0.4370 0.5059 0.2928 0.0371 Uiso 1.00 calc . . .
H24b H 0.5282 0.5041 0.3583 0.0371 Uiso 1.00 calc . . .
H25a H 0.4853 0.6137 0.2632 0.0328 Uiso 1.00 calc . . .
H25b H 0.4649 0.5646 0.1715 0.0328 Uiso 1.00 calc . . .
H26a H 0.4692 0.3494 0.3262 0.0334 Uiso 1.00 calc . . .
H26b H 0.5440 0.2855 0.2994 0.0334 Uiso 1.00 calc . . .
H27a H 0.5731 0.2997 0.4634 0.0476 Uiso 1.00 calc . . .
H27b H 0.6427 0.3233 0.4264 0.0476 Uiso 1.00 calc . . .
H27c H 0.5677 0.3870 0.4533 0.0476 Uiso 1.00 calc . . .
H28a H 0.4511 0.4386 0.0929 0.0282 Uiso 1.00 calc . . .
H28b H 0.4684 0.3501 0.1098 0.0282 Uiso 1.00 calc . . .
H29a H 0.3437 0.4641 0.1744 0.0410 Uiso 1.00 calc . . .
H29b H 0.3232 0.4096 0.0881 0.0410 Uiso 1.00 calc . . .
H29c H 0.3610 0.3756 0.1910 0.0410 Uiso 1.00 calc . . .
H30a H 0.6250 0.6505 0.3291 0.0272 Uiso 1.00 calc . . .
H30b H 0.6570 0.5733 0.3869 0.0272 Uiso 1.00 calc . . .
H31a H 0.7896 0.5484 0.3488 0.0373 Uiso 1.00 calc . . .
H31b H 0.7577 0.6257 0.2912 0.0373 Uiso 1.00 calc . . .
H31c H 0.7717 0.6275 0.4016 0.0373 Uiso 1.00 calc . . .
H32a H 0.6613 0.6174 0.1309 0.0316 Uiso 1.00 calc . . .
H32b H 0.5837 0.5885 0.0692 0.0316 Uiso 1.00 calc . . .
H33a H 0.5656 0.7209 0.1840 0.0334 Uiso 1.00 calc . . .
H33b H 0.5463 0.7225 0.0731 0.0334 Uiso 1.00 calc . . .
H33c H 0.4881 0.6921 0.1219 0.0334 Uiso 1.00 calc . . .
H34a H 0.0836 0.0286 -0.0759 0.0267 Uiso 1.00 calc . . .
H34b H 0.1273 -0.0061 -0.1577 0.0267 Uiso 1.00 calc . . .
H34c H 0.1722 -0.0337 -0.0529 0.0267 Uiso 1.00 calc . . .
H35a H 0.3412 -0.0160 -0.0732 0.0327 Uiso 1.00 calc . . .
H35b H 0.3179 0.0298 -0.1681 0.0327 Uiso 1.00 calc . . .
H35c H 0.3686 0.0604 -0.0738 0.0327 Uiso 1.00 calc . . .
H36a H 0.3199 0.0411 0.4726 0.0144 Uiso 1.00 calc . . .
H36b H 0.4058 -0.0057 0.4487 0.0144 Uiso 1.00 calc . . .
H36c H 0.3909 0.0825 0.4718 0.0144 Uiso 1.00 calc . . .
H42a H 0.1042 0.0795 -0.3403 0.0557 Uiso 1.00 calc . . .
H42b H 0.1519 0.1329 -0.3724 0.0557 Uiso 1.00 calc . . .
H42c H 0.2045 0.0620 -0.3065 0.0557 Uiso 1.00 calc . . .
H43a H 0.3326 0.1821 -0.1629 0.0564 Uiso 1.00 calc . . .
H43b H 0.2894 0.1652 -0.2683 0.0564 Uiso 1.00 calc . . .
H43c H 0.2767 0.2504 -0.2317 0.0564 Uiso 1.00 calc . . .
H44a H 0.2205 0.2778 0.0192 0.0444 Uiso 1.00 calc . . .
H44b H 0.2640 0.2927 -0.0583 0.0444 Uiso 1.00 calc . . .
H44c H 0.1714 0.3425 -0.0571 0.0444 Uiso 1.00 calc . . .
H45a H 0.0594 0.2828 0.0007 0.0548 Uiso 1.00 calc . . .
H45b H -0.0207 0.2784 -0.0819 0.0548 Uiso 1.00 calc . . .
H45c H 0.0276 0.2077 -0.0141 0.0548 Uiso 1.00 calc . . .
H46a H -0.0548 0.1859 -0.2387 0.0599 Uiso 1.00 calc . . .
H46b H -0.0040 0.1075 -0.2738 0.0599 Uiso 1.00 calc . . .
H46c H -0.0139 0.1152 -0.1696 0.0599 Uiso 1.00 calc . . .
H47a H 0.4901 -0.1393 0.2302 0.0269 Uiso 1.00 calc . . .
H47b H 0.4522 -0.0749 0.1522 0.0269 Uiso 1.00 calc . . .
H48a H 0.5656 -0.0394 0.2579 0.0260 Uiso 1.00 calc . . .
H48b H 0.5320 -0.0518 0.3448 0.0260 Uiso 1.00 calc . . .
H49a H 0.2883 -0.0779 0.0838 0.0296 Uiso 1.00 calc . . .
H49b H 0.3341 -0.1601 0.1278 0.0296 Uiso 1.00 calc . . .
H50a H 0.1720 -0.0731 0.1461 0.0378 Uiso 1.00 calc . . .
H50b H 0.1868 -0.1448 0.0794 0.0378 Uiso 1.00 calc . . .
H50c H 0.2178 -0.1555 0.1898 0.0378 Uiso 1.00 calc . . .
H51a H 0.4152 -0.1258 0.3934 0.0273 Uiso 1.00 calc . . .
H51b H 0.3210 -0.1335 0.3563 0.0273 Uiso 1.00 calc . . .
H52a H 0.4166 -0.2551 0.3705 0.0345 Uiso 1.00 calc . . .
H52b H 0.3687 -0.2389 0.2634 0.0345 Uiso 1.00 calc . . .
H52c H 0.4630 -0.2314 0.3013 0.0345 Uiso 1.00 calc . . .
H53a H 0.5181 0.0831 0.1561 0.0256 Uiso 1.00 calc . . .
H53b H 0.4309 0.0640 0.1060 0.0256 Uiso 1.00 calc . . .
H54a H 0.4437 0.2116 0.1768 0.0347 Uiso 1.00 calc . . .
H54b H 0.4233 0.1906 0.0687 0.0347 Uiso 1.00 calc . . .
H54c H 0.3564 0.1925 0.1272 0.0347 Uiso 1.00 calc . . .
H55a H 0.4978 0.1694 0.3486 0.0263 Uiso 1.00 calc . . .
H55b H 0.5182 0.1021 0.4205 0.0263 Uiso 1.00 calc . . .
H56a H 0.6405 0.0397 0.3677 0.0336 Uiso 1.00 calc . . .
H56b H 0.6201 0.1068 0.2956 0.0336 Uiso 1.00 calc . . .
H56c H 0.6462 0.1222 0.4050 0.0336 Uiso 1.00 calc . . .
H57a H 0.2069 0.2023 0.4599 0.0313 Uiso 1.00 calc . . .
H57b H 0.1481 0.2754 0.4010 0.0313 Uiso 1.00 calc . . .
H58a H 0.0715 0.2040 0.2969 0.0293 Uiso 1.00 calc . . .
H58b H 0.0785 0.1732 0.3972 0.0293 Uiso 1.00 calc . . .
H59a H 0.2321 0.2676 0.1774 0.0351 Uiso 1.00 calc . . .
H59b H 0.1495 0.2441 0.1820 0.0351 Uiso 1.00 calc . . .
H60a H 0.1886 0.3812 0.2595 0.0446 Uiso 1.00 calc . . .
H60b H 0.1180 0.3770 0.1660 0.0446 Uiso 1.00 calc . . .
H60c H 0.1059 0.3577 0.2637 0.0446 Uiso 1.00 calc . . .
H61a H 0.3636 0.2744 0.3509 0.0423 Uiso 1.00 calc . . .
H61b H 0.2882 0.3228 0.3927 0.0423 Uiso 1.00 calc . . .
H62a H 0.3392 0.2428 0.5267 0.0497 Uiso 1.00 calc . . .
H62b H 0.4144 0.1939 0.4848 0.0497 Uiso 1.00 calc . . .
H62c H 0.4112 0.2795 0.5157 0.0497 Uiso 1.00 calc . . .
H63a H 0.0793 0.0019 0.2185 0.0289 Uiso 1.00 calc . . .
H63b H 0.0187 0.0757 0.2510 0.0289 Uiso 1.00 calc . . .
H64a H 0.0387 0.1487 0.1367 0.0335 Uiso 1.00 calc . . .
H64b H 0.1000 0.0752 0.1045 0.0335 Uiso 1.00 calc . . .
H64c H 0.0020 0.0806 0.0876 0.0335 Uiso 1.00 calc . . .
H65a H 0.1967 -0.0347 0.4088 0.0328 Uiso 1.00 calc . . .
H65b H 0.1999 0.0370 0.4753 0.0328 Uiso 1.00 calc . . .
H66a H 0.0514 0.0669 0.4523 0.0328 Uiso 1.00 calc . . .
H66b H 0.0481 -0.0048 0.3857 0.0328 Uiso 1.00 calc . . .
H66c H 0.0938 -0.0164 0.4940 0.0328 Uiso 1.00 calc . . .

loop_
_atom_site_aniso_label
_atom_site_aniso_U_11
_atom_site_aniso_U_22
_atom_site_aniso_U_33
_atom_site_aniso_U_12
_atom_site_aniso_U_13
_atom_site_aniso_U_23
W1 0.01506(9) 0.01350(9) 0.01560(10) -0.00305(7) 0.00477(7) -0.00067(7)
W2 0.01380(9) 0.01421(9) 0.01543(10) -0.00264(7) 0.00501(7) -0.00168(7)
Ti1 0.0186(4) 0.0190(4) 0.0166(4) -0.0047(3) 0.0050(3) 0.0000(3)
Ti2 0.0174(4) 0.0164(4) 0.0172(4) -0.0034(3) 0.0048(3) -0.0002(3)
P1 0.0182(6) 0.0174(6) 0.0242(7) -0.0049(5) 0.0091(5) 0.0007(5)
P2 0.0185(6) 0.0147(5) 0.0193(6) -0.0042(5) 0.0061(5) -0.0022(4)
P3 0.0180(6) 0.0198(6) 0.0182(6) -0.0063(5) 0.0065(5) -0.0004(5)
P4 0.0180(5) 0.0154(5) 0.0173(6) -0.0027(5) 0.0054(5) -0.0025(4)
P5 0.0176(5) 0.0152(5) 0.0183(6) -0.0029(5) 0.0077(5) -0.0010(4)
P6 0.0153(5) 0.0173(6) 0.0200(6) -0.0040(5) 0.0051(5) -0.0005(5)
P7 0.0196(6) 0.0166(6) 0.0236(7) -0.0036(5) 0.0068(5) -0.0058(5)
P8 0.0174(6) 0.0206(6) 0.0201(6) -0.0042(5) 0.0085(5) -0.0016(5)
N1 0.016(2) 0.017(2) 0.019(2) -0.003(2) 0.003(2) 0.001(2)
N2 0.016(2) 0.019(2) 0.019(2) -0.004(2) 0.006(2) 0.000(2)
N3 0.013(2) 0.014(2) 0.020(2) -0.003(2) 0.004(1) -0.001(1)
N4 0.015(2) 0.017(2) 0.018(2) -0.004(2) 0.007(2) -0.001(1)
C1 0.029(3) 0.032(3) 0.026(3) -0.002(2) 0.010(2) -0.001(2)
C2 0.035(3) 0.027(3) 0.024(3) -0.013(2) 0.003(2) 0.001(2)
C3 0.013(2) 0.008(2) 0.016(2) -0.006(2) 0.007(2) -0.003(1)
C4 0.027(3) 0.021(2) 0.017(2) -0.006(2) 0.005(2) 0.000(2)
C5 0.021(2) 0.026(3) 0.022(3) -0.006(2) 0.006(2) 0.001(2)
C6 0.025(2) 0.022(2) 0.018(2) -0.005(2) 0.010(2) 0.003(2)
C7 0.020(2) 0.020(2) 0.023(2) -0.007(2) 0.005(2) 0.005(2)
C8 0.028(3) 0.025(2) 0.021(3) -0.008(2) 0.009(2) 0.001(2)
C9 0.056(4) 0.031(3) 0.020(3) -0.016(3) -0.003(3) 0.001(2)
C10 0.023(3) 0.035(3) 0.045(4) -0.004(2) 0.008(3) 0.006(3)
C11 0.029(3) 0.025(3) 0.028(3) -0.001(2) 0.009(2) -0.005(2)
C12 0.029(3) 0.028(3) 0.032(3) -0.012(2) -0.004(2) 0.005(2)
C13 0.041(3) 0.033(3) 0.030(3) -0.009(3) 0.017(3) 0.003(2)
C14 0.025(3) 0.020(2) 0.032(3) -0.005(2) 0.015(2) -0.003(2)
C15 0.023(2) 0.019(2) 0.035(3) -0.002(2) 0.011(2) -0.001(2)
C16 0.018(2) 0.022(2) 0.042(3) -0.008(2) 0.008(2) -0.001(2)
C17 0.025(3) 0.034(3) 0.028(3) -0.009(2) 0.008(2) -0.005(2)
C18 0.034(3) 0.021(2) 0.035(3) -0.003(2) 0.017(2) 0.007(2)
C19 0.040(3) 0.033(3) 0.034(3) -0.005(3) 0.022(3) 0.003(2)
C20 0.025(2) 0.020(2) 0.023(3) -0.005(2) 0.009(2) -0.004(2)
C21 0.029(3) 0.025(3) 0.028(3) -0.008(2) 0.005(2) -0.005(2)
C22 0.026(3) 0.025(3) 0.020(2) -0.004(2) 0.004(2) 0.003(2)
C23 0.033(3) 0.021(2) 0.034(3) -0.004(2) 0.012(2) 0.006(2)
C24 0.033(3) 0.030(3) 0.037(3) -0.012(3) 0.021(3) -0.011(2)
C25 0.023(2) 0.018(2) 0.042(3) -0.002(2) 0.013(2) -0.007(2)
C26 0.023(2) 0.037(3) 0.026(3) -0.011(2) 0.004(2) 0.008(2)
C27 0.035(3) 0.066(4) 0.024(3) -0.026(3) 0.000(2) 0.017(3)
C28 0.021(2) 0.021(2) 0.022(3) -0.001(2) 0.002(2) -0.001(2)
C29 0.018(2) 0.050(4) 0.032(3) -0.009(3) 0.001(2) -0.001(3)
C30 0.031(3) 0.019(2) 0.018(2) -0.008(2) 0.006(2) -0.003(2)
C31 0.030(3) 0.027(3) 0.034(3) -0.009(2) 0.001(2) -0.001(2)
C32 0.033(3) 0.020(2) 0.023(3) 0.000(2) 0.008(2) 0.000(2)
C33 0.031(3) 0.020(2) 0.034(3) -0.007(2) 0.008(2) 0.004(2)
C34 0.025(2) 0.020(2) 0.023(3) -0.010(2) 0.006(2) -0.003(2)
C35 0.025(3) 0.034(3) 0.019(3) -0.002(2) 0.006(2) -0.001(2)
C36 0.009(2) 0.013(2) 0.017(2) -0.003(2) 0.007(2) -0.001(2)
C37 0.039(3) 0.020(2) 0.014(2) -0.002(2) 0.003(2) 0.004(2)
C38 0.024(2) 0.022(2) 0.030(3) -0.007(2) 0.008(2) 0.011(2)
C39 0.027(3) 0.019(2) 0.024(3) -0.003(2) 0.001(2) 0.002(2)
C40 0.021(2) 0.024(2) 0.026(3) 0.003(2) 0.008(2) 0.008(2)
C41 0.025(3) 0.023(2) 0.029(3) -0.008(2) -0.005(2) 0.009(2)
C42 0.076(5) 0.029(3) 0.021(3) 0.002(3) 0.009(3) 0.000(2)
C43 0.039(4) 0.039(4) 0.068(5) 0.001(3) 0.024(3) 0.027(3)
C44 0.048(4) 0.022(3) 0.036(3) -0.016(3) -0.004(3) 0.001(2)
C45 0.044(4) 0.039(3) 0.049(4) 0.013(3) 0.024(3) 0.016(3)
C46 0.034(3) 0.047(4) 0.058(5) -0.015(3) -0.020(3) 0.024(3)
C47 0.025(2) 0.015(2) 0.033(3) -0.005(2) 0.019(2) -0.003(2)
C48 0.016(2) 0.020(2) 0.032(3) -0.006(2) 0.009(2) 0.005(2)
C49 0.030(3) 0.025(2) 0.021(3) -0.008(2) 0.010(2) -0.004(2)
C50 0.031(3) 0.030(3) 0.033(3) -0.011(2) 0.004(2) -0.005(2)
C51 0.029(3) 0.016(2) 0.022(3) -0.001(2) 0.009(2) 0.001(2)
C52 0.034(3) 0.018(2) 0.038(3) -0.005(2) 0.017(3) 0.001(2)
C53 0.020(2) 0.026(2) 0.019(2) -0.008(2) 0.005(2) 0.000(2)
C54 0.025(3) 0.033(3) 0.032(3) -0.010(2) 0.006(2) 0.009(2)
C55 0.023(2) 0.023(2) 0.019(2) -0.007(2) 0.003(2) -0.003(2)
C56 0.023(3) 0.037(3) 0.029(3) -0.015(2) 0.005(2) 0.007(2)
C57 0.028(3) 0.026(3) 0.023(3) -0.002(2) 0.008(2) -0.007(2)
C58 0.021(2) 0.028(3) 0.028(3) -0.006(2) 0.015(2) -0.004(2)
C59 0.034(3) 0.019(2) 0.035(3) -0.001(2) 0.012(2) -0.002(2)
C60 0.040(3) 0.020(3) 0.046(4) 0.002(3) 0.012(3) 0.001(2)
C61 0.028(3) 0.027(3) 0.052(4) -0.011(2) 0.014(3) -0.018(3)
C62 0.030(3) 0.051(4) 0.045(4) -0.016(3) 0.012(3) -0.025(3)
C63 0.022(2) 0.028(3) 0.024(3) -0.010(2) 0.007(2) 0.000(2)
C64 0.020(2) 0.046(3) 0.024(3) -0.015(2) 0.006(2) 0.004(2)
C65 0.024(2) 0.032(3) 0.028(3) -0.003(2) 0.013(2) -0.001(2)
C66 0.023(2) 0.040(3) 0.024(3) -0.009(2) 0.013(2) 0.002(2)

loop_
_geom_bond_atom_site_label_1
_geom_bond_atom_site_label_2
_geom_bond_distance
_geom_bond_site_symmetry_1
_geom_bond_site_symmetry_2
_geom_bond_publ_flag
W1 P1 2.465(1) . . yes
W1 P2 2.447(1) . . yes
W1 P3 2.479(1) . . yes
W1 P4 2.464(1) . . yes
W1 N1 1.839(4) . . yes
W1 C3 2.381(4) . . yes
W2 P5 2.464(1) . . yes
W2 P6 2.458(1) . . yes
W2 P7 2.457(1) . . yes
W2 P8 2.482(1) . . yes
W2 N3 1.832(4) . . yes
W2 C36 2.364(4) . . yes
TI1 N2 1.836(4) . . yes
TI1 C1 2.140(6) . . yes
TI1 C2 2.155(5) . . yes
TI1 C4 2.451(5) . . yes
TI1 C5 2.432(5) . . yes
TI1 C6 2.391(5) . . yes
TI1 C7 2.362(5) . . yes
TI1 C8 2.428(5) . . yes
TI2 N4 1.835(4) . . yes
TI2 C34 2.154(5) . . yes
TI2 C35 2.158(6) . . yes
TI2 C37 2.457(5) . . yes
TI2 C38 2.423(5) . . yes
TI2 C39 2.379(5) . . yes
TI2 C40 2.378(5) . . yes
TI2 C41 2.424(5) . . yes
P1 C14 1.862(5) . . yes
P1 C16 1.845(5) . . yes
P1 C18 1.848(5) . . yes
P2 C15 1.849(6) . . yes
P2 C20 1.847(5) . . yes
P2 C22 1.841(5) . . yes
P3 C24 1.842(6) . . yes
P3 C26 1.841(5) . . yes
P3 C28 1.841(5) . . yes
P4 C25 1.850(6) . . yes
P4 C30 1.834(5) . . yes
P4 C32 1.833(5) . . yes
P5 C47 1.850(5) . . yes
P5 C49 1.836(5) . . yes
P5 C51 1.848(5) . . yes
P6 C48 1.842(5) . . yes
P6 C53 1.829(5) . . yes
P6 C55 1.839(5) . . yes
P7 C57 1.844(6) . . yes
P7 C59 1.837(6) . . yes
P7 C61 1.842(6) . . yes
P8 C58 1.865(6) . . yes
P8 C63 1.839(5) . . yes
P8 C65 1.858(6) . . yes
N1 N2 1.239(6) . . yes
N3 N4 1.242(5) . . yes
C4 C5 1.406(7) . . yes
C4 C8 1.411(7) . . yes
C4 C9 1.507(7) . . yes
C5 C6 1.423(7) . . yes
C5 C10 1.499(8) . . yes
C6 C7 1.430(7) . . yes
C6 C11 1.493(7) . . yes
C7 C8 1.414(7) . . yes
C7 C12 1.509(7) . . yes
C8 C13 1.495(8) . . yes
C14 C15 1.532(7) . . yes
C16 C17 1.528(8) . . yes
C18 C19 1.520(8) . . yes
C20 C21 1.516(8) . . yes
C22 C23 1.521(7) . . yes
C24 C25 1.528(8) . . yes
C26 C27 1.515(8) . . yes
C28 C29 1.520(8) . . yes
C30 C31 1.522(8) . . yes
C32 C33 1.526(7) . . yes
C37 C38 1.411(8) . . yes
C37 C41 1.431(8) . . yes
C37 C42 1.487(8) . . yes
C38 C39 1.403(8) . . yes
C38 C43 1.506(8) . . yes
C39 C40 1.416(8) . . yes
C39 C44 1.503(7) . . yes
C40 C41 1.419(8) . . yes
C40 C45 1.508(9) . . yes
C41 C46 1.484(8) . . yes
C47 C48 1.536(7) . . yes
C49 C50 1.510(8) . . yes
C51 C52 1.523(7) . . yes
C53 C54 1.532(7) . . yes
C55 C56 1.532(7) . . yes
C57 C58 1.526(7) . . yes
C59 C60 1.528(8) . . yes
C61 C62 1.524(9) . . yes
C63 C64 1.516(7) . . yes
C65 C66 1.514(7) . . yes
